data_4315390
loop_
_publ_author_name
'Hashem Shorafa'
'Halil Ficicioglu'
'Farhad Tamadon'
'Frank Girgsdies'
'Konrad Seppelt'

_publ_section_title
;
 Molybdenum Difluoride Dioxide, MoO2F2
;
_journal_name_full 'Inorganic Chemistry'
_journal_page_first 4263
_journal_page_last 4267
_journal_paper_doi 10.1021/ic1000864
_journal_volume 49
_journal_year 2010
_chemical_formula_moiety 'F4 H2 Mo Na2 O3'
_chemical_formula_sum 'F4 H2 Mo Na2 O3'
_chemical_formula_weight 267.94
_chemical_name_common sodium_tetrafluoromolybdate
_chemical_name_systematic
; 
 Disodium_dioxotetrafluoro_molybdate_hydrate
;
_chemical_temperature_decomposition 623.15
_space_group_IT_number 19
_symmetry_cell_setting orthorhombic
_symmetry_space_group_name_Hall 'P 2ac 2ab'
_symmetry_space_group_name_H-M 'P 21 21 21'
_atom_sites_solution_hydrogens geom
_atom_sites_solution_primary direct
_atom_sites_solution_secondary difmap
_audit_creation_method SHELXL-97
_cell_angle_alpha 90.00
_cell_angle_beta 90.00
_cell_angle_gamma 90.00
_cell_formula_units_Z 4
_cell_length_a 5.4363(11)
_cell_length_b 5.7546(12)
_cell_length_c 19.143(4)
_cell_measurement_reflns_used 999
_cell_measurement_temperature 173(2)
_cell_measurement_theta_max 31.
_cell_measurement_theta_min 2.
_cell_volume 598.9(2)
_computing_structure_refinement 'SHELXL-97 (Sheldrick, 1997)'
_computing_structure_solution 'SHELXS-97 (Sheldrick, 1990)'
_diffrn_ambient_temperature 173(2)
_diffrn_measured_fraction_theta_full 0.990
_diffrn_measured_fraction_theta_max 0.990
_diffrn_measurement_device_type Bruker_CCD
_diffrn_measurement_method omega_scan
_diffrn_radiation_monochromator graphite
_diffrn_radiation_source 'fine-focus sealed tube'
_diffrn_radiation_type MoK\a
_diffrn_radiation_wavelength 0.71073
_diffrn_reflns_av_R_equivalents 0.0308
_diffrn_reflns_av_sigmaI/netI 0.0311
_diffrn_reflns_limit_h_max 7
_diffrn_reflns_limit_h_min -7
_diffrn_reflns_limit_k_max 8
_diffrn_reflns_limit_k_min -8
_diffrn_reflns_limit_l_max 27
_diffrn_reflns_limit_l_min -23
_diffrn_reflns_number 7304
_diffrn_reflns_theta_full 30.51
_diffrn_reflns_theta_max 30.51
_diffrn_reflns_theta_min 2.13
_diffrn_standards_decay_% none
_exptl_absorpt_coefficient_mu 2.362
_exptl_absorpt_correction_T_max 1.000
_exptl_absorpt_correction_T_min 0.803
_exptl_absorpt_correction_type multi-scan
_exptl_absorpt_process_details Bruker_2000_NT_Software_Reference_Manual
_exptl_crystal_colour colorless
_exptl_crystal_density_diffrn 2.972
_exptl_crystal_density_method 'not measured'
_exptl_crystal_description plate
_exptl_crystal_F_000 504
_exptl_crystal_size_max 0.2
_exptl_crystal_size_mid 0.05
_exptl_crystal_size_min 0.05
_refine_diff_density_max 2.072
_refine_diff_density_min -1.768
_refine_diff_density_rms 0.279
_refine_ls_abs_structure_details 'Flack H D (1983), Acta Cryst. A39, 876-881'
_refine_ls_abs_structure_Flack 0.04(13)
_refine_ls_extinction_coef 0.0013(9)
_refine_ls_extinction_expression Fc^*^=kFc[1+0.001xFc^2^\l^3^/sin(2\q)]^-1/4^
_refine_ls_extinction_method SHELXL
_refine_ls_goodness_of_fit_ref 1.264
_refine_ls_hydrogen_treatment noref
_refine_ls_matrix_type full
_refine_ls_number_parameters 93
_refine_ls_number_reflns 1822
_refine_ls_number_restraints 0
_refine_ls_restrained_S_all 1.264
_refine_ls_R_factor_all 0.0507
_refine_ls_R_factor_gt 0.0471
_refine_ls_shift/su_max 0.000
_refine_ls_shift/su_mean 0.000
_refine_ls_structure_factor_coef Fsqd
_refine_ls_weighting_details 'calc w=1/[\s^2^(Fo^2^)+(0.0214P)^2^+9.4134P] where P=(Fo^2^+2Fc^2^)/3'
_refine_ls_weighting_scheme calc
_refine_ls_wR_factor_gt 0.1187
_refine_ls_wR_factor_ref 0.1199
_reflns_number_gt 1673
_reflns_number_total 1822
_reflns_threshold_expression >2sigma(I)
_cod_data_source_file ic1000864_si_001_1.cif
_cod_data_source_block mof4o2
_cod_depositor_comments
;
The following automatic conversions were performed:
'_exptl_absorpt_correction_type' value 'multi_scan' changed to
'multi-scan' according to
'/home/adriana/struct/CIF-dictionaries/cif_core.dic' dictionary named
'cif_core.dic' version 2.4.1 from 2010-06-29.

Automatic conversion script
Id: cif_fix_enum 1555 2011-01-17 13:19:09Z saulius 

The following automatic conversions were performed:

'_chemical_melting_point' tag was changed to
'_chemical_temperature_decomposition' since the value had been given
as '350C_decomp'. The value '350C_decomp' was changed to '623.15' -
it was converted from degrees Celsius(C) to Kelvins(K).

Automatic conversion script
Id: cif_fix_values 1569 2011-02-09 13:29:24Z adriana 
;
_cod_database_code 4315390

loop_
_symmetry_equiv_pos_as_xyz
'x, y, z'
'-x+1/2, -y, z+1/2'
'-x, y+1/2, -z+1/2'
'x+1/2, -y+1/2, -z'

loop_
_atom_site_label
_atom_site_type_symbol
_atom_site_fract_x
_atom_site_fract_y
_atom_site_fract_z
_atom_site_U_iso_or_equiv
_atom_site_adp_type
_atom_site_occupancy
_atom_site_symmetry_multiplicity
_atom_site_calc_flag
_atom_site_refinement_flags
_atom_site_disorder_assembly
_atom_site_disorder_group
Mo Mo 0.23669(10) 0.75915(10) 0.13516(3) 0.00948(17) Uani 1 1 d . . .
Na1 Na 0.7408(5) 0.2633(5) 0.14067(14) 0.0131(5) Uani 1 1 d . . .
Na2 Na 0.2644(7) 0.3169(5) 0.24792(16) 0.0144(6) Uani 1 1 d . . .
O1 O 0.3598(10) 0.7720(12) 0.0545(3) 0.0159(11) Uani 1 1 d . . .
O2 O -0.0307(11) 0.9114(10) 0.1258(4) 0.0164(12) Uani 1 1 d . . .
F1 F 0.1402(9) 0.7076(8) 0.2417(2) 0.0144(9) Uani 1 1 d . . .
F2 F 0.1016(9) 0.4501(8) 0.1281(3) 0.0159(10) Uani 1 1 d . . .
F3 F 0.5271(9) 0.5725(8) 0.1762(3) 0.0120(9) Uani 1 1 d . . .
F4 F 0.4242(9) 1.0192(8) 0.1748(3) 0.0131(9) Uani 1 1 d . . .
O O 0.6463(14) 0.3190(12) 0.0225(3) 0.0244(15) Uani 1 1 d . . .
H1 H 0.7171 0.4555 0.0000 0.060 Uiso 1 1 d . . .
H2 H 0.4784 0.2727 0.0000 0.060 Uiso 1 1 d . . .

loop_
_atom_site_aniso_label
_atom_site_aniso_U_11
_atom_site_aniso_U_22
_atom_site_aniso_U_33
_atom_site_aniso_U_23
_atom_site_aniso_U_13
_atom_site_aniso_U_12
Mo 0.0085(3) 0.0083(2) 0.0116(3) 0.0004(2) -0.0009(2) 0.0009(3)
Na1 0.0123(11) 0.0105(10) 0.0165(12) 0.0010(12) -0.0004(12) 0.0020(18)
Na2 0.0107(14) 0.0158(12) 0.0168(13) 0.0014(10) -0.0014(14) -0.0002(12)
O1 0.016(2) 0.021(3) 0.011(2) 0.005(2) 0.0038(18) -0.003(3)
O2 0.011(3) 0.017(3) 0.021(3) -0.001(2) -0.003(2) 0.005(2)
F1 0.016(2) 0.019(2) 0.0088(19) 0.0011(17) 0.0028(16) 0.0004(18)
F2 0.014(2) 0.0116(19) 0.022(3) -0.0043(19) -0.001(2) -0.0036(16)
F3 0.009(2) 0.014(2) 0.014(2) -0.0003(18) -0.0016(18) 0.0049(17)
F4 0.011(2) 0.012(2) 0.017(2) -0.0010(18) 0.0007(19) -0.0028(17)
O 0.034(4) 0.026(3) 0.014(3) 0.002(2) -0.001(3) 0.006(3)

loop_
_atom_type_symbol
_atom_type_description
_atom_type_scat_dispersion_real
_atom_type_scat_dispersion_imag
_atom_type_scat_source
O O 0.0106 0.0060 'International Tables Vol C Tables 4.2.6.8 and 6.1.1.4'
F F 0.0171 0.0103 'International Tables Vol C Tables 4.2.6.8 and 6.1.1.4'
Na Na 0.0362 0.0249 'International Tables Vol C Tables 4.2.6.8 and 6.1.1.4'
Mo Mo -1.6832 0.6857 'International Tables Vol C Tables 4.2.6.8 and 6.1.1.4'
H H 0.0000 0.0000 'International Tables Vol C Tables 4.2.6.8 and 6.1.1.4'

loop_
_geom_angle_atom_site_label_1
_geom_angle_atom_site_label_2
_geom_angle_atom_site_label_3
_geom_angle
_geom_angle_site_symmetry_1
_geom_angle_site_symmetry_3
_geom_angle_publ_flag
O1 Mo O2 102.7(3) . . ?
O1 Mo F2 97.3(3) . . ?
O2 Mo F2 98.2(3) . . ?
O1 Mo F4 96.6(3) . . ?
O2 Mo F4 95.2(3) . . ?
F2 Mo F4 158.1(2) . . ?
O1 Mo F3 93.9(3) . . ?
O2 Mo F3 163.4(3) . . ?
F2 Mo F3 80.7(2) . . ?
F4 Mo F3 81.5(2) . . ?
O1 Mo F1 169.5(2) . . ?
O2 Mo F1 87.8(3) . . ?
F2 Mo F1 81.0(2) . . ?
F4 Mo F1 82.2(2) . . ?
F3 Mo F1 75.59(19) . . ?
O1 Mo Na2 127.4(2) . . ?
O2 Mo Na2 119.8(2) . . ?
F2 Mo Na2 50.20(17) . . ?
F4 Mo Na2 107.91(16) . . ?
F3 Mo Na2 47.41(15) . . ?
F1 Mo Na2 44.36(14) . . ?
O1 Mo Na2 105.8(2) . 3_655 ?
O2 Mo Na2 132.2(2) . 3_655 ?
F2 Mo Na2 115.05(16) . 3_655 ?
F4 Mo Na2 44.33(15) . 3_655 ?
F3 Mo Na2 38.82(15) . 3_655 ?
F1 Mo Na2 66.11(14) . 3_655 ?
Na2 Mo Na2 68.14(7) . 3_655 ?
O1 Mo Na2 151.8(2) . 3 ?
O2 Mo Na2 50.4(2) . 3 ?
F2 Mo Na2 80.68(16) . 3 ?
F4 Mo Na2 94.80(16) . 3 ?
F3 Mo Na2 113.36(15) . 3 ?
F1 Mo Na2 38.48(14) . 3 ?
Na2 Mo Na2 72.41(7) . 3 ?
Na2 Mo Na2 100.45(8) 3_655 3 ?
F3 Na1 F2 96.1(2) . 1_655 ?
F3 Na1 F4 90.6(2) . 1_545 ?
F2 Na1 F4 165.5(2) 1_655 1_545 ?
F3 Na1 O 94.1(2) . . ?
F2 Na1 O 91.3(2) 1_655 . ?
F4 Na1 O 101.1(2) 1_545 . ?
F3 Na1 F1 87.7(2) . 3_645 ?
F2 Na1 F1 85.9(2) 1_655 3_645 ?
F4 Na1 F1 81.52(19) 1_545 3_645 ?
O Na1 F1 176.8(3) . 3_645 ?
F3 Na1 O2 169.0(2) . 1_645 ?
F2 Na1 O2 86.5(2) 1_655 1_645 ?
F4 Na1 O2 84.6(2) 1_545 1_645 ?
O Na1 O2 96.6(3) . 1_645 ?
F1 Na1 O2 81.7(2) 3_645 1_645 ?
F3 Na1 Na2 48.01(15) . . ?
F2 Na1 Na2 134.58(18) 1_655 . ?
F4 Na1 Na2 45.74(14) 1_545 . ?
O Na1 Na2 114.4(2) . . ?
F1 Na1 Na2 68.72(14) 3_645 . ?
O2 Na1 Na2 123.86(19) 1_645 . ?
F3 Na1 Na2 114.48(17) . 3_645 ?
F2 Na1 Na2 116.31(18) 1_655 3_645 ?
F4 Na1 Na2 49.22(15) 1_545 3_645 ?
O Na1 Na2 136.1(2) . 3_645 ?
F1 Na1 Na2 44.74(13) 3_645 3_645 ?
O2 Na1 Na2 55.18(18) 1_645 3_645 ?
Na2 Na1 Na2 70.72(9) . 3_645 ?
F3 Na1 Na2 99.98(16) . 1_655 ?
F2 Na1 Na2 46.83(16) 1_655 1_655 ?
F4 Na1 Na2 119.29(16) 1_545 1_655 ?
O Na1 Na2 136.7(2) . 1_655 ?
F1 Na1 Na2 40.18(13) 3_645 1_655 ?
O2 Na1 Na2 73.97(17) 1_645 1_655 ?
Na2 Na1 Na2 105.18(11) . 1_655 ?
Na2 Na1 Na2 72.66(9) 3_645 1_655 ?
F3 Na1 Na2 33.28(15) . 3_655 ?
F2 Na1 Na2 70.66(15) 1_655 3_655 ?
F4 Na1 Na2 109.99(16) 1_545 3_655 ?
O Na1 Na2 115.0(2) . 3_655 ?
F1 Na1 Na2 65.48(14) 3_645 3_655 ?
O2 Na1 Na2 140.64(19) 1_645 3_655 ?
Na2 Na1 Na2 64.72(9) . 3_655 ?
Na2 Na1 Na2 106.49(11) 3_645 3_655 ?
Na2 Na1 Na2 66.98(9) 1_655 3_655 ?
F1 Na2 F3 104.3(2) 3_545 3_645 ?
F1 Na2 F1 89.51(16) 3_545 . ?
F3 Na2 F1 138.8(2) 3_645 . ?
F1 Na2 F4 101.7(2) 3_545 1_545 ?
F3 Na2 F4 75.69(18) 3_645 1_545 ?
F1 Na2 F4 139.9(2) . 1_545 ?
F1 Na2 F3 140.0(2) 3_545 . ?
F3 Na2 F3 115.31(17) 3_645 . ?
F1 Na2 F3 64.40(17) . . ?
F4 Na2 F3 83.71(18) 1_545 . ?
F1 Na2 F4 135.7(2) 3_545 3_645 ?
F3 Na2 F4 65.53(17) 3_645 3_645 ?
F1 Na2 F4 77.43(18) . 3_645 ?
F4 Na2 F4 115.55(17) 1_545 3_645 ?
F3 Na2 F4 70.39(17) . 3_645 ?
F1 Na2 F2 80.20(19) 3_545 . ?
F3 Na2 F2 155.1(2) 3_645 . ?
F1 Na2 F2 64.61(17) . . ?
F4 Na2 F2 79.37(18) 1_545 . ?
F3 Na2 F2 61.69(17) . . ?
F4 Na2 F2 127.85(19) 3_645 . ?
F1 Na2 O2 62.67(18) 3_545 3_545 ?
F3 Na2 O2 78.3(2) 3_645 3_545 ?
F1 Na2 O2 74.12(18) . 3_545 ?
F4 Na2 O2 145.0(2) 1_545 3_545 ?
F3 Na2 O2 129.1(2) . 3_545 ?
F4 Na2 O2 73.02(18) 3_645 3_545 ?
F2 Na2 O2 123.9(2) . 3_545 ?
F1 Na2 Na1 140.86(17) 3_545 . ?
F3 Na2 Na1 87.11(17) 3_645 . ?
F1 Na2 Na1 106.36(16) . . ?
F4 Na2 Na1 44.24(14) 1_545 . ?
F3 Na2 Na1 42.23(12) . . ?
F4 Na2 Na1 83.26(16) 3_645 . ?
F2 Na2 Na1 75.22(14) . . ?
O2 Na2 Na1 155.67(18) 3_545 . ?
F1 Na2 Na1 98.47(16) 3_545 3_655 ?
F3 Na2 Na1 94.05(16) 3_645 3_655 ?
F1 Na2 Na1 45.12(13) . 3_655 ?
F4 Na2 Na1 159.05(19) 1_545 3_655 ?
F3 Na2 Na1 84.37(15) . 3_655 ?
F4 Na2 Na1 43.84(13) 3_645 3_655 ?
F2 Na2 Na1 109.70(15) . 3_655 ?
O2 Na2 Na1 44.88(13) 3_545 3_655 ?
Na1 Na2 Na1 118.25(12) . 3_655 ?
F1 Na2 Mo 102.81(16) 3_545 . ?
F3 Na2 Mo 152.79(19) 3_645 . ?
F1 Na2 Mo 39.23(12) . . ?
F4 Na2 Mo 100.67(16) 1_545 . ?
F3 Na2 Mo 38.04(11) . . ?
F4 Na2 Mo 93.31(14) 3_645 . ?
F2 Na2 Mo 35.14(11) . . ?
O2 Na2 Mo 113.06(15) 3_545 . ?
Na1 Na2 Mo 72.92(8) . . ?
Na1 Na2 Mo 80.00(8) 3_655 . ?
F1 Na2 Na1 41.65(13) 3_545 1_455 ?
F3 Na2 Na1 134.99(17) 3_645 1_455 ?
F1 Na2 Na1 79.74(15) . 1_455 ?
F4 Na2 Na1 83.62(16) 1_545 1_455 ?
F3 Na2 Na1 101.28(15) . 1_455 ?
F4 Na2 Na1 157.09(16) 3_645 1_455 ?
F2 Na2 Na1 39.59(13) . 1_455 ?
O2 Na2 Na1 98.87(16) 3_545 1_455 ?
Na1 Na2 Na1 105.18(11) . 1_455 ?
Na1 Na2 Na1 115.65(11) 3_655 1_455 ?
Mo Na2 Na1 69.74(8) . 1_455 ?
Mo O2 Na1 149.8(3) . 1_465 ?
Mo O2 Na2 101.4(3) . 3 ?
Na1 O2 Na2 79.9(2) 1_465 3 ?
Mo F1 Na2 106.3(2) . 3 ?
Mo F1 Na2 96.41(19) . . ?
Na2 F1 Na2 122.2(2) 3 . ?
Mo F1 Na1 145.8(2) . 3_655 ?
Na2 F1 Na1 98.2(2) 3 3_655 ?
Na2 F1 Na1 90.14(19) . 3_655 ?
Mo F2 Na1 139.9(3) . 1_455 ?
Mo F2 Na2 94.7(2) . . ?
Na1 F2 Na2 93.6(2) 1_455 . ?
Mo F3 Na1 134.2(3) . . ?
Mo F3 Na2 107.2(2) . 3_655 ?
Na1 F3 Na2 114.9(2) . 3_655 ?
Mo F3 Na2 94.6(2) . . ?
Na1 F3 Na2 89.76(19) . . ?
Na2 F3 Na2 107.2(2) 3_655 . ?
Mo F4 Na1 137.7(3) . 1_565 ?
Mo F4 Na2 126.0(3) . 1_565 ?
Na1 F4 Na2 90.02(19) 1_565 1_565 ?
Mo F4 Na2 102.9(2) . 3_655 ?
Na1 F4 Na2 86.95(19) 1_565 3_655 ?
Na2 F4 Na2 103.4(2) 1_565 3_655 ?
Na1 O H1 116.7(5) . . ?
Na1 O H2 123.7(5) . . ?
H1 O H2 111.7(6) . . ?

loop_
_geom_bond_atom_site_label_1
_geom_bond_atom_site_label_2
_geom_bond_distance
_geom_bond_site_symmetry_2
_geom_bond_publ_flag
Mo O1 1.684(5) . ?
Mo O2 1.707(6) . ?
Mo F2 1.929(5) . ?
Mo F4 1.963(5) . ?
Mo F3 2.065(5) . ?
Mo F1 2.126(4) . ?
Mo Na2 3.340(3) . ?
Mo Na2 3.532(3) 3_655 ?
Mo Na2 3.541(4) 3 ?
Na1 F3 2.231(5) . ?
Na1 F2 2.250(6) 1_655 ?
Na1 F4 2.316(6) 1_545 ?
Na1 O 2.342(7) . ?
Na1 F1 2.366(5) 3_645 ?
Na1 O2 2.393(6) 1_645 ?
Na1 Na2 3.319(5) . ?
Na1 Na2 3.339(4) 3_645 ?
Na1 Na2 3.523(5) 1_655 ?
Na1 Na2 3.834(4) 3_655 ?
Na2 F1 2.297(6) 3_545 ?
Na2 F3 2.318(6) 3_645 ?
Na2 F1 2.350(5) . ?
Na2 F4 2.377(6) 1_545 ?
Na2 F3 2.467(6) . ?
Na2 F4 2.532(6) 3_645 ?
Na2 F2 2.575(6) . ?
Na2 O2 2.784(7) 3_545 ?
Na2 Na1 3.339(4) 3_655 ?
Na2 Na1 3.523(5) 1_455 ?
O2 Na1 2.393(6) 1_465 ?
O2 Na2 2.784(7) 3 ?
F1 Na2 2.297(6) 3 ?
F1 Na1 2.366(5) 3_655 ?
F2 Na1 2.250(6) 1_455 ?
F3 Na2 2.318(6) 3_655 ?
F4 Na1 2.316(6) 1_565 ?
F4 Na2 2.377(6) 1_565 ?
F4 Na2 2.532(6) 3_655 ?
O H1 0.975(7) . ?
O H2 1.043(7) . ?
